data_7021053
loop_
_publ_author_name
'Borguet, Yannick'
'Zaragoza, Guillermo'
'Demonceau, Albert'
'Delaude, Lionel'

_publ_section_title
;
 Assessing the ligand properties of 1,3-dimesitylbenzimidazol-2-ylidene in
 ruthenium-catalyzed olefin metathesis.
;
_journal_issue 20
_journal_name_full 'Dalton transactions (Cambridge, England : 2003)'
_journal_page_first 7287
_journal_page_last 7296
_journal_paper_doi 10.1039/c2dt31520c
_journal_volume 42
_journal_year 2013
_chemical_compound_source 'synthesis as described'
_chemical_formula_moiety 'C50 H65 Cl2 N2 P1 Ru1'
_chemical_formula_sum 'C50 H65 Cl2 N2 P Ru'
_chemical_formula_weight 896.98
_chemical_name_systematic
;
?
;
_space_group_IT_number 14
_symmetry_cell_setting monoclinic
_symmetry_Int_Tables_number 14
_symmetry_space_group_name_Hall '-P 2yn'
_symmetry_space_group_name_H-M 'P 1 21/n 1'
_atom_sites_solution_hydrogens geom
_atom_sites_solution_primary direct
_atom_sites_solution_secondary difmap
_audit_conform_dict_location ftp://ftp.iucr.org/pub/cif_core.dic
_audit_conform_dict_name cif_core.dic
_audit_conform_dict_version 2.3
_audit_creation_date 2010-05-04T11:23:28-00:00
_audit_creation_method 'WinGX routine CIF_UPDATE'
_cell_angle_alpha 90
_cell_angle_beta 90.151(2)
_cell_angle_gamma 90
_cell_formula_units_Z 4
_cell_length_a 9.7323(5)
_cell_length_b 37.4221(19)
_cell_length_c 12.4794(5)
_cell_measurement_reflns_used 1916
_cell_measurement_temperature 100(2)
_cell_measurement_theta_max 1703
_cell_measurement_theta_min 2.36
_cell_measurement_wavelength 0.71073
_cell_volume 4545.0(4)
_computing_cell_refinement 'APPEX2 (BRUKER AXS, 2005)'
_computing_data_collection 'APPEX2 (BRUKER AXS, 2005)'
_computing_data_reduction 'APPEX2 (BRUKER AXS, 2005)'
_computing_molecular_graphics 'Ortep-3 for Windows (Farrugia, 1997)'
_computing_publication_material 'WinGX publication routines (Farrugia, 1999)'
_computing_structure_refinement 'SHELXL-97 (Sheldrick, 2008)'
_computing_structure_solution 'DIRDIF2008 (Beurskens et al, 2008)'
_diffrn_ambient_temperature 100(2)
_diffrn_measured_fraction_theta_full 0.994
_diffrn_measured_fraction_theta_max 0.994
_diffrn_measurement_device 'four-circle diffractometer'
_diffrn_measurement_device_type 'BRUKER APPEX-II CCD'
_diffrn_measurement_method 'omega and phi scans'
_diffrn_radiation_monochromator graphite
_diffrn_radiation_probe x-ray
_diffrn_radiation_source 'fine-focus sealed tube'
_diffrn_radiation_type MoK\a
_diffrn_radiation_wavelength 0.7107
_diffrn_reflns_av_R_equivalents 0.1432
_diffrn_reflns_av_unetI/netI 0.1145
_diffrn_reflns_limit_h_max 10
_diffrn_reflns_limit_h_min -10
_diffrn_reflns_limit_k_max 41
_diffrn_reflns_limit_k_min 0
_diffrn_reflns_limit_l_max 13
_diffrn_reflns_limit_l_min 0
_diffrn_reflns_number 46648
_diffrn_reflns_theta_full 23.3
_diffrn_reflns_theta_max 23.3
_diffrn_reflns_theta_min 1.09
_exptl_absorpt_coefficient_mu 0.533
_exptl_absorpt_correction_T_max 1
_exptl_absorpt_correction_T_min 0.8910
_exptl_absorpt_correction_type multi-scan
_exptl_absorpt_process_details 'BRUKER SADABS'
_exptl_crystal_colour colourless
_exptl_crystal_density_diffrn 1.311
_exptl_crystal_density_method 'not measured'
_exptl_crystal_description prism
_exptl_crystal_F_000 1888
_exptl_crystal_size_max 0.21
_exptl_crystal_size_mid 0.06
_exptl_crystal_size_min 0.05
_refine_diff_density_max 0.494
_refine_diff_density_min -0.546
_refine_diff_density_rms 0.102
_refine_ls_extinction_method none
_refine_ls_goodness_of_fit_ref 1.013
_refine_ls_hydrogen_treatment mixed
_refine_ls_matrix_type full
_refine_ls_number_parameters 514
_refine_ls_number_reflns 6516
_refine_ls_number_restraints 0
_refine_ls_restrained_S_all 1.013
_refine_ls_R_factor_all 0.1197
_refine_ls_R_factor_gt 0.0569
_refine_ls_shift/su_max 0.006
_refine_ls_shift/su_mean 0.001
_refine_ls_structure_factor_coef Fsqd
_refine_ls_weighting_details 'calc w=1/[\s^2^(Fo^2^)+(0.0307P)^2^+6.8106P] where P=(Fo^2^+2Fc^2^)/3'
_refine_ls_weighting_scheme calc
_refine_ls_wR_factor_gt 0.0914
_refine_ls_wR_factor_ref 0.1122
_reflns_number_gt 4050
_reflns_number_total 6516
_reflns_threshold_expression >2\s(I)
_cod_data_source_file c2dt31520c.txt
_cod_data_source_block RuCl2(PCy3)(BMes)(=CHPh)
_cod_original_sg_symbol_H-M 'P 21/n'
_cod_database_code 7021053

loop_
_symmetry_equiv_pos_as_xyz
'x, y, z'
'-x+1/2, y+1/2, -z+1/2'
'-x, -y, -z'
'x-1/2, -y-1/2, z-1/2'

loop_
_atom_site_label
_atom_site_type_symbol
_atom_site_fract_x
_atom_site_fract_y
_atom_site_fract_z
_atom_site_U_iso_or_equiv
_atom_site_adp_type
_atom_site_occupancy
_atom_site_symmetry_multiplicity
_atom_site_calc_flag
_atom_site_refinement_flags
C1 C 0.0847(6) 0.14338(16) 0.1747(5) 0.0201(15) Uani 1 1 d .
C2 C -0.0495(6) 0.16626(16) 0.0392(4) 0.0194(15) Uani 1 1 d .
C3 C -0.1475(6) 0.18378(16) -0.0221(5) 0.0254(16) Uani 1 1 d .
H3 H -0.2146 0.1988 0.0096 0.03 Uiso 1 1 calc R
C4 C -0.1429(7) 0.17831(17) -0.1312(5) 0.0294(17) Uani 1 1 d .
H4 H -0.2086 0.1899 -0.1758 0.035 Uiso 1 1 calc R
C5 C -0.0446(7) 0.15625(17) -0.1779(5) 0.0313(18) Uani 1 1 d .
H5 H -0.0445 0.1531 -0.2534 0.038 Uiso 1 1 calc R
C6 C 0.0535(7) 0.13877(17) -0.1159(5) 0.0322(18) Uani 1 1 d .
H6 H 0.1212 0.1237 -0.1468 0.039 Uiso 1 1 calc R
C7 C 0.0469(6) 0.14460(16) -0.0074(4) 0.0208(16) Uani 1 1 d .
C8 C -0.1045(6) 0.18731(16) 0.2209(4) 0.0177(15) Uani 1 1 d .
C9 C -0.0554(6) 0.22058(17) 0.2517(4) 0.0204(15) Uani 1 1 d .
C10 C -0.1404(6) 0.24203(16) 0.3130(4) 0.0222(16) Uani 1 1 d .
H10 H -0.1069 0.2645 0.3367 0.027 Uiso 1 1 calc R
C11 C -0.2734(7) 0.23181(17) 0.3412(4) 0.0227(16) Uani 1 1 d .
C12 C -0.3171(6) 0.19874(18) 0.3095(4) 0.0263(17) Uani 1 1 d .
H12 H -0.4063 0.1911 0.3302 0.032 Uiso 1 1 calc R
C13 C -0.2368(6) 0.17565(17) 0.2481(4) 0.0209(16) Uani 1 1 d .
C14 C 0.0855(6) 0.23325(16) 0.2210(5) 0.0273(17) Uani 1 1 d .
H14A H 0.0988 0.2578 0.2463 0.041 Uiso 1 1 calc R
H14B H 0.0949 0.2326 0.1429 0.041 Uiso 1 1 calc R
H14C H 0.1548 0.2177 0.2537 0.041 Uiso 1 1 calc R
C15 C -0.3641(6) 0.25595(18) 0.4059(5) 0.0362(19) Uani 1 1 d .
H15A H -0.3886 0.277 0.3631 0.054 Uiso 1 1 calc R
H15B H -0.3151 0.2636 0.4707 0.054 Uiso 1 1 calc R
H15C H -0.4478 0.2431 0.4261 0.054 Uiso 1 1 calc R
C16 C -0.2862(6) 0.13933(16) 0.2147(5) 0.0268(17) Uani 1 1 d .
H16A H -0.237 0.121 0.2556 0.04 Uiso 1 1 calc R
H16B H -0.269 0.1359 0.138 0.04 Uiso 1 1 calc R
H16C H -0.385 0.1374 0.2286 0.04 Uiso 1 1 calc R
C17 C 0.2516(7) 0.11029(17) 0.0554(4) 0.0229(16) Uani 1 1 d .
C18 C 0.3732(6) 0.12927(18) 0.0391(4) 0.0226(15) Uani 1 1 d .
C19 C 0.4889(7) 0.10905(19) 0.0102(4) 0.0291(17) Uani 1 1 d .
H19 H 0.5744 0.121 0.002 0.035 Uiso 1 1 calc R
C20 C 0.4836(8) 0.0728(2) -0.0068(5) 0.0356(19) Uani 1 1 d .
C21 C 0.3583(8) 0.05592(19) 0.0038(5) 0.038(2) Uani 1 1 d .
H21 H 0.3524 0.0311 -0.0117 0.046 Uiso 1 1 calc R
C22 C 0.2397(7) 0.07387(18) 0.0364(5) 0.0299(18) Uani 1 1 d .
C23 C 0.3807(6) 0.16918(17) 0.0462(5) 0.0297(17) Uani 1 1 d .
H23A H 0.3319 0.1798 -0.0149 0.045 Uiso 1 1 calc R
H23B H 0.4771 0.1767 0.045 0.045 Uiso 1 1 calc R
H23C H 0.338 0.1772 0.1131 0.045 Uiso 1 1 calc R
C24 C 0.6134(8) 0.0530(2) -0.0378(5) 0.055(2) Uani 1 1 d .
H24A H 0.6622 0.0454 0.0271 0.082 Uiso 1 1 calc R
H24B H 0.6726 0.0689 -0.0798 0.082 Uiso 1 1 calc R
H24C H 0.5893 0.032 -0.0808 0.082 Uiso 1 1 calc R
C25 C 0.1029(7) 0.05486(18) 0.0426(5) 0.039(2) Uani 1 1 d .
H25A H 0.0723 0.0541 0.1173 0.058 Uiso 1 1 calc R
H25B H 0.1129 0.0304 0.0154 0.058 Uiso 1 1 calc R
H25C H 0.035 0.0677 -0.0008 0.058 Uiso 1 1 calc R
C26 C 0.0222(6) 0.14973(17) 0.4043(4) 0.0200(15) Uani 1 1 d .
H26 H -0.072(5) 0.1361(14) 0.405(4) 0.024 Uiso 1 1 d .
C27 C 0.0160(7) 0.18018(18) 0.4763(4) 0.0247(16) Uani 1 1 d .
C28 C -0.1076(7) 0.18639(19) 0.5299(5) 0.0328(18) Uani 1 1 d .
H28 H -0.1825 0.1706 0.5182 0.039 Uiso 1 1 calc R
C29 C -0.1245(8) 0.2152(2) 0.6004(5) 0.041(2) Uani 1 1 d .
H29 H -0.2108 0.2192 0.6337 0.049 Uiso 1 1 calc R
C30 C -0.0163(9) 0.23735(19) 0.6210(5) 0.044(2) Uani 1 1 d .
H30 H -0.0268 0.2566 0.67 0.052 Uiso 1 1 calc R
C31 C 0.1089(8) 0.23201(18) 0.5706(5) 0.040(2) Uani 1 1 d .
H31 H 0.1833 0.2477 0.5849 0.048 Uiso 1 1 calc R
C32 C 0.1261(7) 0.20375(18) 0.4992(5) 0.0358(19) Uani 1 1 d .
H32 H 0.2126 0.2003 0.4656 0.043 Uiso 1 1 calc R
C33 C 0.3749(6) 0.05871(15) 0.4113(4) 0.0185(15) Uani 1 1 d .
H33 H 0.4278 0.0486 0.473 0.022 Uiso 1 1 calc R
C34 C 0.4803(6) 0.07590(16) 0.3358(5) 0.0234(16) Uani 1 1 d .
H34A H 0.4328 0.0854 0.2716 0.028 Uiso 1 1 calc R
H34B H 0.5263 0.0961 0.3727 0.028 Uiso 1 1 calc R
C35 C 0.5880(6) 0.04827(16) 0.3015(5) 0.0285(17) Uani 1 1 d .
H35A H 0.6532 0.0594 0.2508 0.034 Uiso 1 1 calc R
H35B H 0.6406 0.0403 0.3651 0.034 Uiso 1 1 calc R
C36 C 0.5202(6) 0.01625(16) 0.2485(4) 0.0230(16) Uani 1 1 d .
H36A H 0.591 -0.0019 0.2316 0.028 Uiso 1 1 calc R
H36B H 0.4768 0.0238 0.1804 0.028 Uiso 1 1 calc R
C37 C 0.4116(6) -0.00030(16) 0.3211(5) 0.0264(17) Uani 1 1 d .
H37A H 0.365 -0.02 0.2826 0.032 Uiso 1 1 calc R
H37B H 0.4566 -0.0104 0.3855 0.032 Uiso 1 1 calc R
C38 C 0.3058(6) 0.02736(16) 0.3550(5) 0.0248(16) Uani 1 1 d .
H38A H 0.2384 0.0162 0.404 0.03 Uiso 1 1 calc R
H38B H 0.2555 0.0361 0.2911 0.03 Uiso 1 1 calc R
C39 C 0.3666(6) 0.12005(16) 0.5571(4) 0.0216(15) Uani 1 1 d .
H39 H 0.4039 0.1395 0.5106 0.026 Uiso 1 1 calc R
C40 C 0.4928(6) 0.10281(17) 0.6103(5) 0.0303(18) Uani 1 1 d .
H40A H 0.4628 0.0845 0.6626 0.036 Uiso 1 1 calc R
H40B H 0.5499 0.0909 0.5553 0.036 Uiso 1 1 calc R
C41 C 0.5776(6) 0.13156(18) 0.6676(5) 0.0337(18) Uani 1 1 d .
H41A H 0.6558 0.1201 0.705 0.04 Uiso 1 1 calc R
H41B H 0.6154 0.1483 0.6137 0.04 Uiso 1 1 calc R
C42 C 0.4942(6) 0.15225(18) 0.7475(5) 0.0328(18) Uani 1 1 d .
H42A H 0.5508 0.1719 0.7768 0.039 Uiso 1 1 calc R
H42B H 0.469 0.1363 0.8076 0.039 Uiso 1 1 calc R
C43 C 0.3655(7) 0.16757(17) 0.6987(5) 0.0372(19) Uani 1 1 d .
H43A H 0.3904 0.1864 0.6466 0.045 Uiso 1 1 calc R
H43B H 0.3092 0.1787 0.7556 0.045 Uiso 1 1 calc R
C44 C 0.2821(6) 0.13896(16) 0.6428(5) 0.0279(17) Uani 1 1 d .
H44A H 0.2001 0.15 0.6092 0.034 Uiso 1 1 calc R
H44B H 0.2501 0.1213 0.6961 0.034 Uiso 1 1 calc R
C45 C 0.1370(6) 0.06452(16) 0.5489(4) 0.0197(15) Uani 1 1 d .
H45 H 0.098 0.0469 0.4968 0.024 Uiso 1 1 calc R
C46 C 0.2050(6) 0.04167(17) 0.6347(5) 0.0264(17) Uani 1 1 d .
H46A H 0.243 0.0573 0.6915 0.032 Uiso 1 1 calc R
H46B H 0.282 0.0281 0.6028 0.032 Uiso 1 1 calc R
C47 C 0.1018(6) 0.01552(17) 0.6842(5) 0.0272(17) Uani 1 1 d .
H47A H 0.0715 -0.0018 0.629 0.033 Uiso 1 1 calc R
H47B H 0.1473 0.002 0.7425 0.033 Uiso 1 1 calc R
C48 C -0.0227(7) 0.03498(18) 0.7289(5) 0.0333(18) Uani 1 1 d .
H48A H 0.0059 0.0505 0.7892 0.04 Uiso 1 1 calc R
H48B H -0.0899 0.0174 0.7565 0.04 Uiso 1 1 calc R
C49 C -0.0896(7) 0.05753(17) 0.6418(5) 0.0316(18) Uani 1 1 d .
H49A H -0.1246 0.0417 0.5844 0.038 Uiso 1 1 calc R
H49B H -0.1688 0.0706 0.6723 0.038 Uiso 1 1 calc R
C50 C 0.0110(6) 0.08413(16) 0.5941(5) 0.0258(16) Uani 1 1 d .
H50A H 0.0407 0.1013 0.6499 0.031 Uiso 1 1 calc R
H50B H -0.0348 0.0978 0.5361 0.031 Uiso 1 1 calc R
Cl1 Cl 0.33774(16) 0.16653(4) 0.32073(12) 0.0258(4) Uani 1 1 d .
Cl2 Cl -0.00981(16) 0.07777(4) 0.30303(12) 0.0262(4) Uani 1 1 d .
N1 N -0.0246(5) 0.16558(13) 0.1493(4) 0.0181(12) Uani 1 1 d .
N2 N 0.1286(5) 0.13110(13) 0.0767(3) 0.0199(12) Uani 1 1 d .
Ru1 Ru 0.14974(5) 0.125947(14) 0.32299(4) 0.01778(15) Uani 1 1 d .
P1 P 0.25542(17) 0.09241(4) 0.46765(12) 0.0188(4) Uani 1 1 d .

loop_
_atom_site_aniso_label
_atom_site_aniso_U_11
_atom_site_aniso_U_22
_atom_site_aniso_U_33
_atom_site_aniso_U_23
_atom_site_aniso_U_13
_atom_site_aniso_U_12
C1 0.012(4) 0.021(4) 0.028(4) -0.001(3) 0.000(3) -0.008(3)
C2 0.016(4) 0.024(4) 0.018(3) -0.005(3) -0.007(3) -0.001(3)
C3 0.020(4) 0.024(4) 0.033(4) 0.001(3) -0.001(3) 0.002(3)
C4 0.026(4) 0.038(5) 0.024(4) 0.003(3) -0.016(3) -0.002(4)
C5 0.040(5) 0.037(5) 0.017(3) -0.003(3) -0.006(3) 0.006(4)
C6 0.041(5) 0.034(5) 0.022(4) -0.004(3) -0.003(3) 0.005(4)
C7 0.028(4) 0.021(4) 0.014(3) 0.006(3) -0.005(3) 0.000(3)
C8 0.014(4) 0.022(4) 0.018(3) 0.002(3) -0.003(3) 0.006(3)
C9 0.018(4) 0.026(4) 0.017(3) 0.003(3) 0.002(3) 0.001(3)
C10 0.027(4) 0.017(4) 0.023(4) 0.006(3) -0.006(3) 0.000(3)
C11 0.027(4) 0.021(4) 0.020(3) 0.003(3) -0.005(3) 0.008(3)
C12 0.010(4) 0.041(5) 0.028(4) 0.006(3) -0.006(3) 0.002(3)
C13 0.017(4) 0.026(4) 0.020(3) 0.004(3) -0.010(3) 0.000(3)
C14 0.022(4) 0.019(4) 0.041(4) 0.000(3) 0.003(3) -0.004(3)
C15 0.026(4) 0.050(5) 0.033(4) -0.002(4) 0.003(3) 0.015(4)
C16 0.013(4) 0.031(4) 0.036(4) -0.001(3) -0.003(3) -0.010(3)
C17 0.027(4) 0.023(4) 0.019(3) 0.001(3) -0.010(3) 0.010(3)
C18 0.023(4) 0.024(4) 0.021(3) -0.002(3) -0.006(3) 0.007(4)
C19 0.025(4) 0.043(5) 0.019(3) -0.002(3) -0.004(3) 0.009(4)
C20 0.049(6) 0.034(5) 0.024(4) -0.010(3) -0.005(4) 0.022(4)
C21 0.064(6) 0.027(5) 0.023(4) -0.007(3) -0.012(4) 0.012(4)
C22 0.044(5) 0.027(5) 0.019(4) -0.005(3) -0.005(3) 0.004(4)
C23 0.020(4) 0.037(5) 0.032(4) 0.002(3) 0.001(3) 0.004(4)
C24 0.058(6) 0.060(6) 0.046(5) -0.004(4) 0.003(4) 0.039(5)
C25 0.051(5) 0.029(5) 0.035(4) -0.007(3) -0.007(4) -0.004(4)
C26 0.023(4) 0.023(4) 0.014(3) 0.002(3) -0.001(3) -0.004(3)
C27 0.023(4) 0.034(5) 0.018(3) 0.005(3) 0.001(3) 0.007(3)
C28 0.033(5) 0.046(5) 0.020(4) 0.006(3) -0.003(3) 0.003(4)
C29 0.041(5) 0.061(6) 0.020(4) 0.002(4) 0.004(4) 0.025(5)
C30 0.080(7) 0.023(5) 0.029(4) -0.004(3) 0.003(4) 0.012(5)
C31 0.047(6) 0.023(4) 0.049(5) -0.013(4) -0.011(4) 0.005(4)
C32 0.030(5) 0.035(5) 0.042(4) 0.008(4) -0.006(4) 0.008(4)
C33 0.021(4) 0.015(4) 0.019(3) 0.003(3) -0.005(3) 0.003(3)
C34 0.023(4) 0.022(4) 0.025(3) 0.000(3) 0.002(3) -0.006(3)
C35 0.025(4) 0.026(4) 0.034(4) -0.001(3) 0.005(3) 0.004(3)
C36 0.025(4) 0.023(4) 0.022(3) -0.003(3) -0.001(3) 0.011(3)
C37 0.027(4) 0.021(4) 0.031(4) -0.002(3) 0.000(3) -0.005(3)
C38 0.017(4) 0.023(4) 0.034(4) -0.003(3) 0.003(3) 0.005(3)
C39 0.017(4) 0.024(4) 0.024(3) 0.000(3) 0.000(3) -0.005(3)
C40 0.026(4) 0.036(5) 0.030(4) 0.000(3) -0.008(3) 0.003(4)
C41 0.025(4) 0.040(5) 0.035(4) -0.003(4) -0.019(3) 0.000(4)
C42 0.028(4) 0.034(5) 0.036(4) -0.009(3) -0.010(3) -0.004(4)
C43 0.030(4) 0.030(4) 0.051(5) -0.011(4) -0.005(4) -0.004(4)
C44 0.025(4) 0.025(4) 0.033(4) -0.010(3) -0.009(3) 0.002(3)
C45 0.016(4) 0.026(4) 0.017(3) 0.001(3) -0.003(3) -0.004(3)
C46 0.021(4) 0.032(4) 0.026(4) 0.002(3) 0.000(3) -0.003(3)
C47 0.030(4) 0.025(4) 0.027(4) 0.011(3) -0.002(3) -0.008(3)
C48 0.032(5) 0.040(5) 0.028(4) 0.006(3) 0.005(3) -0.018(4)
C49 0.031(4) 0.030(4) 0.034(4) 0.006(3) 0.009(3) -0.005(4)
C50 0.029(4) 0.020(4) 0.029(4) 0.004(3) 0.009(3) 0.000(3)
Cl1 0.0180(10) 0.0299(10) 0.0294(9) 0.0062(8) -0.0020(7) -0.0069(8)
Cl2 0.0256(10) 0.0222(10) 0.0307(9) 0.0024(7) -0.0081(7) -0.0062(8)
N1 0.014(3) 0.020(3) 0.021(3) -0.002(2) -0.003(2) -0.003(3)
N2 0.024(3) 0.017(3) 0.019(3) 0.001(2) 0.001(2) 0.002(3)
Ru1 0.0159(3) 0.0185(3) 0.0189(3) 0.0008(3) -0.0022(2) -0.0002(3)
P1 0.0191(10) 0.0189(10) 0.0185(8) 0.0010(7) -0.0019(7) -0.0014(8)

loop_
_atom_type_symbol
_atom_type_description
_atom_type_scat_dispersion_real
_atom_type_scat_dispersion_imag
_atom_type_scat_source
C C 0.0033 0.0016 'International Tables Vol C Tables 4.2.6.8 and 6.1.1.4'
H H 0 0 'International Tables Vol C Tables 4.2.6.8 and 6.1.1.4'
Cl Cl 0.1484 0.1585 'International Tables Vol C Tables 4.2.6.8 and 6.1.1.4'
N N 0.0061 0.0033 'International Tables Vol C Tables 4.2.6.8 and 6.1.1.4'
Ru Ru -1.2594 0.8363 'International Tables Vol C Tables 4.2.6.8 and 6.1.1.4'
P P 0.1023 0.0942 'International Tables Vol C Tables 4.2.6.8 and 6.1.1.4'

loop_
_geom_angle_atom_site_label_1
_geom_angle_atom_site_label_2
_geom_angle_atom_site_label_3
_geom_angle
N2 C1 N1 103.7(5)
N2 C1 Ru1 126.7(4)
N1 C1 Ru1 129.0(4)
C7 C2 C3 121.0(5)
C7 C2 N1 106.9(5)
C3 C2 N1 132.1(6)
C4 C3 C2 116.8(6)
C4 C3 H3 121.6
C2 C3 H3 121.6
C3 C4 C5 121.7(6)
C3 C4 H4 119.2
C5 C4 H4 119.2
C6 C5 C4 121.2(6)
C6 C5 H5 119.4
C4 C5 H5 119.4
C7 C6 C5 116.1(6)
C7 C6 H6 122
C5 C6 H6 122
C6 C7 C2 123.2(6)
C6 C7 N2 130.5(6)
C2 C7 N2 106.3(5)
C9 C8 C13 121.9(6)
C9 C8 N1 119.5(5)
C13 C8 N1 118.2(5)
C10 C9 C8 117.9(6)
C10 C9 C14 120.3(6)
C8 C9 C14 121.8(5)
C9 C10 C11 122.4(6)
C9 C10 H10 118.8
C11 C10 H10 118.8
C12 C11 C10 117.6(6)
C12 C11 C15 121.2(6)
C10 C11 C15 121.2(6)
C11 C12 C13 123.1(6)
C11 C12 H12 118.5
C13 C12 H12 118.5
C12 C13 C8 117.1(6)
C12 C13 C16 122.2(6)
C8 C13 C16 120.6(6)
C9 C14 H14A 109.5
C9 C14 H14B 109.5
H14A C14 H14B 109.5
C9 C14 H14C 109.5
H14A C14 H14C 109.5
H14B C14 H14C 109.5
C11 C15 H15A 109.5
C11 C15 H15B 109.5
H15A C15 H15B 109.5
C11 C15 H15C 109.5
H15A C15 H15C 109.5
H15B C15 H15C 109.5
C13 C16 H16A 109.5
C13 C16 H16B 109.5
H16A C16 H16B 109.5
C13 C16 H16C 109.5
H16A C16 H16C 109.5
H16B C16 H16C 109.5
C22 C17 C18 123.0(6)
C22 C17 N2 119.3(6)
C18 C17 N2 117.0(6)
C17 C18 C19 116.4(6)
C17 C18 C23 122.7(6)
C19 C18 C23 120.9(6)
C20 C19 C18 122.8(7)
C20 C19 H19 118.6
C18 C19 H19 118.6
C19 C20 C21 118.0(7)
C19 C20 C24 119.4(7)
C21 C20 C24 122.6(7)
C20 C21 C22 122.6(7)
C20 C21 H21 118.7
C22 C21 H21 118.7
C17 C22 C21 117.0(7)
C17 C22 C25 121.7(6)
C21 C22 C25 121.2(6)
C18 C23 H23A 109.5
C18 C23 H23B 109.5
H23A C23 H23B 109.5
C18 C23 H23C 109.5
H23A C23 H23C 109.5
H23B C23 H23C 109.5
C20 C24 H24A 109.5
C20 C24 H24B 109.5
H24A C24 H24B 109.5
C20 C24 H24C 109.5
H24A C24 H24C 109.5
H24B C24 H24C 109.5
C22 C25 H25A 109.5
C22 C25 H25B 109.5
H25A C25 H25B 109.5
C22 C25 H25C 109.5
H25A C25 H25C 109.5
H25B C25 H25C 109.5
C27 C26 Ru1 138.7(5)
C27 C26 H26 110(3)
Ru1 C26 H26 111(3)
C28 C27 C32 116.8(6)
C28 C27 C26 117.6(6)
C32 C27 C26 125.5(6)
C27 C28 C29 122.1(7)
C27 C28 H28 118.9
C29 C28 H28 118.9
C30 C29 C28 119.6(7)
C30 C29 H29 120.2
C28 C29 H29 120.2
C29 C30 C31 120.4(7)
C29 C30 H30 119.8
C31 C30 H30 119.8
C30 C31 C32 120.5(7)
C30 C31 H31 119.8
C32 C31 H31 119.8
C31 C32 C27 120.6(7)
C31 C32 H32 119.7
C27 C32 H32 119.7
C38 C33 C34 109.6(5)
C38 C33 P1 114.9(4)
C34 C33 P1 111.6(4)
C38 C33 H33 106.8
C34 C33 H33 106.8
P1 C33 H33 106.8
C35 C34 C33 110.3(5)
C35 C34 H34A 109.6
C33 C34 H34A 109.6
C35 C34 H34B 109.6
C33 C34 H34B 109.6
H34A C34 H34B 108.1
C36 C35 C34 110.9(5)
C36 C35 H35A 109.5
C34 C35 H35A 109.5
C36 C35 H35B 109.5
C34 C35 H35B 109.5
H35A C35 H35B 108
C35 C36 C37 111.3(5)
C35 C36 H36A 109.4
C37 C36 H36A 109.4
C35 C36 H36B 109.4
C37 C36 H36B 109.4
H36A C36 H36B 108
C38 C37 C36 111.1(5)
C38 C37 H37A 109.4
C36 C37 H37A 109.4
C38 C37 H37B 109.4
C36 C37 H37B 109.4
H37A C37 H37B 108
C37 C38 C33 110.7(5)
C37 C38 H38A 109.5
C33 C38 H38A 109.5
C37 C38 H38B 109.5
C33 C38 H38B 109.5
H38A C38 H38B 108.1
C44 C39 C40 108.9(5)
C44 C39 P1 111.3(4)
C40 C39 P1 119.2(4)
C44 C39 H39 105.4
C40 C39 H39 105.4
P1 C39 H39 105.4
C41 C40 C39 109.6(5)
C41 C40 H40A 109.7
C39 C40 H40A 109.7
C41 C40 H40B 109.7
C39 C40 H40B 109.7
H40A C40 H40B 108.2
C42 C41 C40 112.4(5)
C42 C41 H41A 109.1
C40 C41 H41A 109.1
C42 C41 H41B 109.1
C40 C41 H41B 109.1
H41A C41 H41B 107.9
C41 C42 C43 112.3(5)
C41 C42 H42A 109.2
C43 C42 H42A 109.2
C41 C42 H42B 109.2
C43 C42 H42B 109.2
H42A C42 H42B 107.9
C42 C43 C44 111.2(5)
C42 C43 H43A 109.4
C44 C43 H43A 109.4
C42 C43 H43B 109.4
C44 C43 H43B 109.4
H43A C43 H43B 108
C43 C44 C39 111.2(5)
C43 C44 H44A 109.4
C39 C44 H44A 109.4
C43 C44 H44B 109.4
C39 C44 H44B 109.4
H44A C44 H44B 108
C46 C45 C50 110.9(5)
C46 C45 P1 115.5(4)
C50 C45 P1 115.4(4)
C46 C45 H45 104.5
C50 C45 H45 104.5
P1 C45 H45 104.5
C45 C46 C47 111.0(5)
C45 C46 H46A 109.4
C47 C46 H46A 109.4
C45 C46 H46B 109.4
C47 C46 H46B 109.4
H46A C46 H46B 108
C48 C47 C46 111.4(5)
C48 C47 H47A 109.3
C46 C47 H47A 109.3
C48 C47 H47B 109.3
C46 C47 H47B 109.3
H47A C47 H47B 108
C47 C48 C49 110.1(5)
C47 C48 H48A 109.6
C49 C48 H48A 109.6
C47 C48 H48B 109.6
C49 C48 H48B 109.6
H48A C48 H48B 108.2
C50 C49 C48 111.7(5)
C50 C49 H49A 109.3
C48 C49 H49A 109.3
C50 C49 H49B 109.3
C48 C49 H49B 109.3
H49A C49 H49B 107.9
C49 C50 C45 110.3(5)
C49 C50 H50A 109.6
C45 C50 H50A 109.6
C49 C50 H50B 109.6
C45 C50 H50B 109.6
H50A C50 H50B 108.1
C1 N1 C2 111.6(5)
C1 N1 C8 127.8(5)
C2 N1 C8 120.6(5)
C1 N2 C7 111.5(5)
C1 N2 C17 126.8(5)
C7 N2 C17 121.3(4)
C26 Ru1 C1 97.8(2)
C26 Ru1 Cl1 102.6(2)
C1 Ru1 Cl1 91.24(16)
C26 Ru1 Cl2 89.0(2)
C1 Ru1 Cl2 86.98(16)
Cl1 Ru1 Cl2 168.35(6)
C26 Ru1 P1 97.23(18)
C1 Ru1 P1 163.98(17)
Cl1 Ru1 P1 90.83(5)
Cl2 Ru1 P1 87.79(5)
C33 P1 C45 102.4(3)
C33 P1 C39 103.9(3)
C45 P1 C39 110.2(3)
C33 P1 Ru1 109.56(18)
C45 P1 Ru1 115.75(19)
C39 P1 Ru1 113.8(2)

loop_
_geom_bond_atom_site_label_1
_geom_bond_atom_site_label_2
_geom_bond_distance
C1 N2 1.376(7)
C1 N1 1.385(7)
C1 Ru1 2.060(6)
C2 C7 1.371(8)
C2 C3 1.386(8)
C2 N1 1.394(6)
C3 C4 1.378(7)
C3 H3 0.95
C4 C5 1.393(8)
C4 H4 0.95
C5 C6 1.391(8)
C5 H5 0.95
C6 C7 1.372(7)
C6 H6 0.95
C7 N2 1.409(7)
C8 C9 1.388(8)
C8 C13 1.401(8)
C8 N1 1.438(7)
C9 C10 1.384(8)
C9 C14 1.502(8)
C10 C11 1.396(8)
C10 H10 0.95
C11 C12 1.367(8)
C11 C15 1.500(8)
C12 C13 1.396(8)
C12 H12 0.95
C13 C16 1.500(8)
C14 H14A 0.98
C14 H14B 0.98
C14 H14C 0.98
C15 H15A 0.98
C15 H15B 0.98
C15 H15C 0.98
C16 H16A 0.98
C16 H16B 0.98
C16 H16C 0.98
C17 C22 1.388(8)
C17 C18 1.396(8)
C17 N2 1.453(7)
C18 C19 1.404(8)
C18 C23 1.498(8)
C19 C20 1.374(9)
C19 H19 0.95
C20 C21 1.380(9)
C20 C24 1.515(9)
C21 C22 1.397(9)
C21 H21 0.95
C22 C25 1.511(9)
C23 H23A 0.98
C23 H23B 0.98
C23 H23C 0.98
C24 H24A 0.98
C24 H24B 0.98
C24 H24C 0.98
C25 H25A 0.98
C25 H25B 0.98
C25 H25C 0.98
C26 C27 1.453(8)
C26 Ru1 1.835(6)
C26 H26 1.05(5)
C27 C28 1.397(8)
C27 C32 1.417(9)
C28 C29 1.401(9)
C28 H28 0.95
C29 C30 1.365(9)
C29 H29 0.95
C30 C31 1.387(9)
C30 H30 0.95
C31 C32 1.393(9)
C31 H31 0.95
C32 H32 0.95
C33 C38 1.523(8)
C33 C34 1.536(7)
C33 P1 1.855(6)
C33 H33 1
C34 C35 1.534(8)
C34 H34A 0.99
C34 H34B 0.99
C35 C36 1.519(8)
C35 H35A 0.99
C35 H35B 0.99
C36 C37 1.525(8)
C36 H36A 0.99
C36 H36B 0.99
C37 C38 1.522(8)
C37 H37A 0.99
C37 H37B 0.99
C38 H38A 0.99
C38 H38B 0.99
C39 C44 1.525(8)
C39 C40 1.537(8)
C39 P1 1.866(6)
C39 H39 1
C40 C41 1.532(8)
C40 H40A 0.99
C40 H40B 0.99
C41 C42 1.502(8)
C41 H41A 0.99
C41 H41B 0.99
C42 C43 1.505(8)
C42 H42A 0.99
C42 H42B 0.99
C43 C44 1.514(8)
C43 H43A 0.99
C43 H43B 0.99
C44 H44A 0.99
C44 H44B 0.99
C45 C46 1.521(8)
C45 C50 1.538(8)
C45 P1 1.857(6)
C45 H45 1
C46 C47 1.533(8)
C46 H46A 0.99
C46 H46B 0.99
C47 C48 1.522(8)
C47 H47A 0.99
C47 H47B 0.99
C48 C49 1.521(8)
C48 H48A 0.99
C48 H48B 0.99
C49 C50 1.519(8)
C49 H49A 0.99
C49 H49B 0.99
C50 H50A 0.99
C50 H50B 0.99
Cl1 Ru1 2.3781(16)
Cl2 Ru1 2.3920(16)
Ru1 P1 2.4252(16)

loop_
_geom_torsion_atom_site_label_1
_geom_torsion_atom_site_label_2
_geom_torsion_atom_site_label_3
_geom_torsion_atom_site_label_4
_geom_torsion
C7 C2 C3 C4 0.0(9)
N1 C2 C3 C4 -179.7(6)
C2 C3 C4 C5 0.0(9)
C3 C4 C5 C6 0.0(10)
C4 C5 C6 C7 0.1(10)
C5 C6 C7 C2 -0.1(10)
C5 C6 C7 N2 179.6(6)
C3 C2 C7 C6 0.1(10)
N1 C2 C7 C6 179.9(6)
C3 C2 C7 N2 -179.7(5)
N1 C2 C7 N2 0.1(6)
C13 C8 C9 C10 1.4(8)
N1 C8 C9 C10 174.4(5)
C13 C8 C9 C14 -179.0(5)
N1 C8 C9 C14 -5.9(8)
C8 C9 C10 C11 -2.1(8)
C14 C9 C10 C11 178.3(5)
C9 C10 C11 C12 2.4(8)
C9 C10 C11 C15 -178.8(5)
C10 C11 C12 C13 -2.0(9)
C15 C11 C12 C13 179.1(5)
C11 C12 C13 C8 1.4(9)
C11 C12 C13 C16 179.6(5)
C9 C8 C13 C12 -1.0(8)
N1 C8 C13 C12 -174.2(5)
C9 C8 C13 C16 -179.2(5)
N1 C8 C13 C16 7.6(8)
C22 C17 C18 C19 -5.1(8)
N2 C17 C18 C19 -175.1(5)
C22 C17 C18 C23 171.9(5)
N2 C17 C18 C23 2.0(8)
C17 C18 C19 C20 3.2(8)
C23 C18 C19 C20 -174.0(5)
C18 C19 C20 C21 1.0(9)
C18 C19 C20 C24 180.0(5)
C19 C20 C21 C22 -3.5(10)
C24 C20 C21 C22 177.5(6)
C18 C17 C22 C21 2.8(9)
N2 C17 C22 C21 172.6(5)
C18 C17 C22 C25 -172.9(5)
N2 C17 C22 C25 -3.1(8)
C20 C21 C22 C17 1.7(9)
C20 C21 C22 C25 177.4(6)
Ru1 C26 C27 C28 -173.7(5)
Ru1 C26 C27 C32 4.6(11)
C32 C27 C28 C29 2.1(9)
C26 C27 C28 C29 -179.5(6)
C27 C28 C29 C30 -2.3(10)
C28 C29 C30 C31 1.5(10)
C29 C30 C31 C32 -0.6(11)
C30 C31 C32 C27 0.5(10)
C28 C27 C32 C31 -1.2(9)
C26 C27 C32 C31 -179.5(6)
C38 C33 C34 C35 -58.5(6)
P1 C33 C34 C35 173.1(4)
C33 C34 C35 C36 57.0(7)
C34 C35 C36 C37 -55.2(7)
C35 C36 C37 C38 55.3(7)
C36 C37 C38 C33 -57.2(6)
C34 C33 C38 C37 58.7(6)
P1 C33 C38 C37 -174.7(4)
C44 C39 C40 C41 -58.1(7)
P1 C39 C40 C41 172.8(4)
C39 C40 C41 C42 55.7(7)
C40 C41 C42 C43 -53.2(8)
C41 C42 C43 C44 53.1(8)
C42 C43 C44 C39 -56.9(7)
C40 C39 C44 C43 59.5(7)
P1 C39 C44 C43 -167.1(4)
C50 C45 C46 C47 55.4(7)
P1 C45 C46 C47 -170.9(4)
C45 C46 C47 C48 -55.9(7)
C46 C47 C48 C49 56.0(7)
C47 C48 C49 C50 -57.3(7)
C48 C49 C50 C45 57.3(7)
C46 C45 C50 C49 -56.1(7)
P1 C45 C50 C49 170.2(4)
N2 C1 N1 C2 1.4(6)
Ru1 C1 N1 C2 -169.8(4)
N2 C1 N1 C8 -176.1(5)
Ru1 C1 N1 C8 12.7(9)
C7 C2 N1 C1 -1.0(7)
C3 C2 N1 C1 178.7(6)
C7 C2 N1 C8 176.7(5)
C3 C2 N1 C8 -3.5(10)
C9 C8 N1 C1 82.3(7)
C13 C8 N1 C1 -104.3(7)
C9 C8 N1 C2 -95.0(7)
C13 C8 N1 C2 78.4(7)
N1 C1 N2 C7 -1.4(6)
Ru1 C1 N2 C7 170.2(4)
N1 C1 N2 C17 171.8(5)
Ru1 C1 N2 C17 -16.6(8)
C6 C7 N2 C1 -178.9(6)
C2 C7 N2 C1 0.8(7)
C6 C7 N2 C17 7.5(10)
C2 C7 N2 C17 -172.8(5)
C22 C17 N2 C1 103.3(7)
C18 C17 N2 C1 -86.3(7)
C22 C17 N2 C7 -84.1(7)
C18 C17 N2 C7 86.3(7)
C27 C26 Ru1 C1 -107.1(7)
C27 C26 Ru1 Cl1 -14.1(7)
C27 C26 Ru1 Cl2 166.1(7)
C27 C26 Ru1 P1 78.4(7)
N2 C1 Ru1 C26 -170.7(5)
N1 C1 Ru1 C26 -1.3(6)
N2 C1 Ru1 Cl1 86.4(5)
N1 C1 Ru1 Cl1 -104.2(5)
N2 C1 Ru1 Cl2 -82.1(5)
N1 C1 Ru1 Cl2 87.3(5)
N2 C1 Ru1 P1 -11.0(10)
N1 C1 Ru1 P1 158.4(4)
C38 C33 P1 C45 51.9(5)
C34 C33 P1 C45 177.5(4)
C38 C33 P1 C39 166.6(4)
C34 C33 P1 C39 -67.8(4)
C38 C33 P1 Ru1 -71.5(4)
C34 C33 P1 Ru1 54.1(4)
C46 C45 P1 C33 57.0(5)
C50 C45 P1 C33 -171.5(4)
C46 C45 P1 C39 -53.1(5)
C50 C45 P1 C39 78.5(5)
C46 C45 P1 Ru1 176.1(4)
C50 C45 P1 Ru1 -52.3(5)
C44 C39 P1 C33 -157.2(4)
C40 C39 P1 C33 -29.2(5)
C44 C39 P1 C45 -48.2(5)
C40 C39 P1 C45 79.9(5)
C44 C39 P1 Ru1 83.7(4)
C40 C39 P1 Ru1 -148.2(4)
C26 Ru1 P1 C33 170.7(3)
C1 Ru1 P1 C33 11.0(6)
Cl1 Ru1 P1 C33 -86.5(2)
Cl2 Ru1 P1 C33 82.0(2)
C26 Ru1 P1 C45 55.6(3)
C1 Ru1 P1 C45 -104.2(6)
Cl1 Ru1 P1 C45 158.4(2)
Cl2 Ru1 P1 C45 -33.2(2)
C26 Ru1 P1 C39 -73.5(3)
C1 Ru1 P1 C39 126.8(6)
Cl1 Ru1 P1 C39 29.3(2)
Cl2 Ru1 P1 C39 -162.2(2)
